data_2000352
loop_
_publ_author_name
'Spirlet, M. R.'
'Rebizant, J.'
'Apostolidis, C.'
'Kanellakopulos, B.'

_publ_section_title
;
 Bis(cyclopentadienyl) actinide(IV) compounds. I. The structure of
 dichlorobis(pentamethyl-\h^5^-cyclopentadienyl)uranium(IV) and
 dichlorobis(pentamethyl-\h^5^-cyclopentadienyl)thorium(IV)
;
_journal_issue 12
_journal_name_full 'Acta Crystallographica Section C'
_journal_page_first 2135
_journal_page_last 2137
_journal_paper_doi 10.1107/S0108270192003603
_journal_volume 48
_journal_year 1992
_chemical_formula_sum 'C20 H30 Cl2 U'
_chemical_formula_weight 579.4
_symmetry_cell_setting orthorhombic
_symmetry_space_group_name_H-M 'F m m 2'
_cell_angle_alpha 90
_cell_angle_beta 90
_cell_angle_gamma 90
_cell_formula_units_Z 4
_cell_length_a 14.913(3)
_cell_length_b 17.348(3)
_cell_length_c 8.168(2)
_cell_volume 2113.1(8)
_diffrn_radiation_type Mo
_diffrn_radiation_wavelength 0.71073
_exptl_absorpt_coefficient_mu 7.5385
_exptl_crystal_density_diffrn 1.821
_exptl_crystal_F_000 1104
_cod_data_source_file ha0097.cif
_cod_data_source_block ha0097a
_cod_original_cell_volume 2113.0(10)
_cod_original_formula_sum 'C20 H30 Cl2 U1'
_cod_database_code 2000352

loop_
_atom_site_label
_atom_site_fract_x
_atom_site_fract_y
_atom_site_fract_z
_atom_site_attached_hydrogens
U .000 .000 .000 0
Cl .1306(6) .000 -.2080(10) 0
C(1) .000 .153(3) -.010(10) 0
C(2) .075(2) .139(2) .081(4) 0
C(3) .048(2) .110(2) .226(4) 0
C(1') .000 .183(6) -.18(2) 3
C(2') .173(3) .152(3) .061(6) 3
C(3') .120(6) .109(4) .370(10) 3

loop_
_geom_angle_atom_site_label_1
_geom_angle_atom_site_label_2
_geom_angle_atom_site_label_3
_geom_angle
Cl U Cl 97.9(4)
Cl U Cp 105.0(10)
Cp U Cp 132.0(10)
C(2) C(1) C(2) 110(6)
C(1) C(2) C(3) 108(3)
C(2) C(3) C(3) 107.0(10)
C(2) C(1) C(1') 125(3)
C(1) C(2) C(2') 136(4)
C(3) C(2) C(2') 117(2)
C(1) C(3) C(3') 151(3)
C(3) C(3) C(3') 133(2)

loop_
_geom_bond_atom_site_label_1
_geom_bond_atom_site_label_2
_geom_bond_distance
U Cl 2.583(6)
U C(1) 2.66(3)
U C(2) 2.73(2)
U C(3) 2.75(2)
C(1) C(2) 1.37(5)
C(2) C(3) 1.34(3)
C(1) C(1') 1.50(10)
C(2) C(2') 1.49(4)
C(3) C(3') 1.57(6)
